data_7156916
loop_
_publ_author_name
'Peng, Fei'
'Tian, Hua'
'Zhang, Pengxiang'
'Yang, Haijun'
'Fu, Hua'

_publ_section_title
;
 Iridium-catalyzed intramolecular enantioselective allylation of
 quinazolin-4(3H)-one derivatives.
;
_journal_issue 26
_journal_name_full 'Organic &amp; biomolecular chemistry'
_journal_page_first 6461
_journal_page_last 6464
_journal_paper_doi 10.1039/c9ob01057b
_journal_volume 17
_journal_year 2019
_chemical_absolute_configuration ad
_chemical_formula_moiety 'C21 H21 N3 O'
_chemical_formula_sum 'C21 H21 N3 O'
_chemical_formula_weight 331.41
_space_group_crystal_system monoclinic
_space_group_IT_number 4
_space_group_name_Hall 'P 2yb'
_space_group_name_H-M_alt 'P 1 21 1'
_symmetry_space_group_name_Hall 'P 2yb'
_symmetry_space_group_name_H-M 'P 1 21 1'
_atom_sites_solution_hydrogens mixed
_atom_sites_solution_primary direct
_audit_creation_date 2019-02-21
_audit_creation_method
;
Olex2 1.2
(compiled 2018.05.29 svn.r3508 for OlexSys, GUI svn.r5506)
;
_cell_angle_alpha 90
_cell_angle_beta 94.683(2)
_cell_angle_gamma 90
_cell_formula_units_Z 2
_cell_length_a 9.1516(2)
_cell_length_b 5.26734(13)
_cell_length_c 17.9860(4)
_cell_measurement_reflns_used 5070
_cell_measurement_temperature 173.01(10)
_cell_measurement_theta_max 71.1260
_cell_measurement_theta_min 4.8240
_cell_volume 864.11(3)
_computing_cell_refinement 'CrysAlisPro 1.171.39.46 (Rigaku OD, 2018)'
_computing_data_collection 'CrysAlisPro 1.171.39.46 (Rigaku OD, 2018)'
_computing_data_reduction 'CrysAlisPro 1.171.39.46 (Rigaku OD, 2018)'
_computing_molecular_graphics 'Olex2 (Dolomanov et al., 2009)'
_computing_publication_material 'Olex2 (Dolomanov et al., 2009)'
_computing_structure_refinement 'ShelXL (Sheldrick, 2015)'
_computing_structure_solution 'ShelXT (Sheldrick, 2015)'
_diffrn_ambient_environment N~2~
_diffrn_ambient_temperature 173.01(10)
_diffrn_detector 'CCD plate'
_diffrn_detector_area_resol_mean 5.2137
_diffrn_detector_type AtlasS2
_diffrn_measured_fraction_theta_full 0.998
_diffrn_measured_fraction_theta_max 0.988
_diffrn_measurement_details
;
List of Runs (angles in degrees, time in seconds):

  # Type    Start    End  Width  t~exp~   \w     \q     \k     \f   Frames
--------------------------------------------------------------------------
  1  \w   -107.00 -14.00   1.00    1.00    --  -40.81 -57.00   0.00   93
  2  \w    -64.00  30.00   1.00    1.00    --  -40.81  57.00 150.00   94
  3  \w    -78.00  -3.00   1.00    1.00    --  -40.81 125.00-150.00   75
  4  \w    105.00 170.00   1.00    4.00    --  100.91 125.00-180.00   65
  5  \w    145.00 174.00   1.00    4.00    --  100.91 125.00 120.00   29
  6  \w     55.00 114.00   1.00    4.00    --  100.91-125.00-120.00   59
  7  \w     29.00  68.00   1.00    4.00    --  100.91-125.00  60.00   39
  8  \w     77.00 162.00   1.00    4.00    --  100.91  45.00 -60.00   85
  9  \w     74.00 172.00   1.00    4.00    --  100.91  30.00-120.00   98
 10  \w     93.00 118.00   1.00    4.00    --  100.91-125.00  60.00   25
 11  \w     29.00  55.00   1.00    4.00    --  100.91-125.00 150.00   26
 12  \w     76.00 104.00   1.00    4.00    --  100.91-125.00 150.00   28
 13  \w     32.00 126.00   1.00    4.00    --  100.91 -45.00  60.00   94
 14  \w     85.00 133.00   1.00    4.00    --  100.91  45.00   0.00   48
 15  \w     32.00 128.00   1.00    4.00    --  100.91 -61.00-150.00   96
 16  \w    -70.00 -27.00   1.00    1.00    --  -40.81 -38.00  90.00   43
 17  \w    -71.00 -10.00   1.00    1.00    --  -40.81 125.00 -60.00   61
 18  \w      8.00 101.00   1.00    1.00    --   40.81  77.00  90.00   93
 19  \w     78.00 107.00   1.00    1.00    --   40.81  77.00-120.00   29
 20  \w     23.00  73.00   1.00    1.00    --   40.81  77.00-120.00   50
 21  \w      8.00 108.00   1.00    1.00    --   40.81  77.00-180.00  100
 22  \w     10.00  64.00   1.00    1.00    --   40.81  77.00 -30.00   54
 23  \w     68.00  94.00   1.00    4.00    --  100.29  77.00-120.00   26
 24  \w     68.00 174.00   1.00    4.00    --  100.29  77.00  60.00  106
 25  \w    104.00 136.00   1.00    4.00    --  100.29  61.00  30.00   32
 26  \w     77.00 102.00   1.00    4.00    --  100.29  61.00  60.00   25
 27  \w     71.00  97.00   1.00    4.00    --  100.29  61.00 -60.00   26
 28  \w     71.00  96.00   1.00    4.00    --  100.29  61.00-150.00   25
 29  \w     68.00 148.00   1.00    4.00    --  100.29  77.00  30.00   80
 30  \w     71.00  97.00   1.00    4.00    --  100.29  61.00   0.00   26
 31  \w     73.00 148.00   1.00    4.00    --  100.29  61.00 120.00   75
 32  \w     73.00  99.00   1.00    4.00    --  100.29  61.00 -30.00   26
 33  \w     72.00 136.00   1.00    4.00    --  100.29  61.00-180.00   64
 34  \w     68.00  94.00   1.00    4.00    --  100.29  77.00 120.00   26
 35  \w    135.00 169.00   1.00    4.00    --  100.29  77.00 120.00   34
 36  \w     68.00  94.00   1.00    4.00    --  100.29  77.00 -60.00   26
 37  \w     76.00 102.00   1.00    4.00    --  100.29  61.00 -90.00   26
 38  \w     69.00  95.00   1.00    4.00    --  100.29  77.00  90.00   26
 39  \w     69.00  95.00   1.00    4.00    --  100.29  77.00-150.00   26
 40  \w     69.00  95.00   1.00    4.00    --  100.29  77.00 -30.00   26
 41  \w    140.00 166.00   1.00    4.00    --  100.29  77.00 -30.00   26
 42  \w     68.00  94.00   1.00    4.00    --  100.29  77.00   0.00   26
 43  \w    115.00 152.00   1.00    4.00    --  100.29  77.00   0.00   37
 44  \w     68.00  94.00   1.00    4.00    --  100.29  77.00 150.00   26
 45  \w     76.00 102.00   1.00    4.00    --  100.29  61.00-120.00   26
 46  \w     73.00  99.00   1.00    4.00    --  100.29  61.00 150.00   26
 47  \w     75.00 101.00   1.00    4.00    --  100.29  61.00  30.00   26
;
_diffrn_measurement_device 'four-circle diffractometer'
_diffrn_measurement_device_type 'SuperNova, Dual, Cu at home/near, AtlasS2'
_diffrn_measurement_method '\w scans'
_diffrn_orient_matrix_type 'CrysAlisPro convention (1999,Acta A55,543-557)'
_diffrn_orient_matrix_UB_11 0.0619247000
_diffrn_orient_matrix_UB_12 -0.0361452000
_diffrn_orient_matrix_UB_13 -0.0764177000
_diffrn_orient_matrix_UB_21 -0.1570327000
_diffrn_orient_matrix_UB_22 -0.0019704000
_diffrn_orient_matrix_UB_23 -0.0380904000
_diffrn_orient_matrix_UB_31 0.0066730000
_diffrn_orient_matrix_UB_32 0.2901851000
_diffrn_orient_matrix_UB_33 -0.0097200000
_diffrn_radiation_monochromator mirror
_diffrn_radiation_probe x-ray
_diffrn_radiation_type CuK\a
_diffrn_radiation_wavelength 1.54184
_diffrn_reflns_av_R_equivalents 0.0460
_diffrn_reflns_av_unetI/netI 0.0378
_diffrn_reflns_Laue_measured_fraction_full 0.998
_diffrn_reflns_Laue_measured_fraction_max 0.988
_diffrn_reflns_limit_h_max 10
_diffrn_reflns_limit_h_min -11
_diffrn_reflns_limit_k_max 6
_diffrn_reflns_limit_k_min -5
_diffrn_reflns_limit_l_max 22
_diffrn_reflns_limit_l_min -21
_diffrn_reflns_number 12553
_diffrn_reflns_point_group_measured_fraction_full 0.951
_diffrn_reflns_point_group_measured_fraction_max 0.932
_diffrn_reflns_theta_full 67.684
_diffrn_reflns_theta_max 71.514
_diffrn_reflns_theta_min 4.848
_diffrn_source 'micro-focus sealed X-ray tube'
_diffrn_source_type 'SuperNova (Cu) X-ray Source'
_exptl_absorpt_coefficient_mu 0.631
_exptl_absorpt_correction_T_max 1.00000
_exptl_absorpt_correction_T_min 0.80690
_exptl_absorpt_correction_type multi-scan
_exptl_absorpt_process_details
;
CrysAlisPro 1.171.39.46 (Rigaku Oxford Diffraction, 2018)
Empirical absorption correction using spherical harmonics,
 implemented in SCALE3 ABSPACK scaling algorithm.
;
_exptl_crystal_colour 'clear colourless'
_exptl_crystal_density_diffrn 1.274
_exptl_crystal_description needle
_exptl_crystal_F_000 352
_exptl_crystal_size_max 0.4
_exptl_crystal_size_mid 0.08
_exptl_crystal_size_min 0.05
_refine_diff_density_max 0.137
_refine_diff_density_min -0.166
_refine_diff_density_rms 0.035
_refine_ls_abs_structure_details
;
 Flack x determined using 1112 quotients [(I+)-(I-)]/[(I+)+(I-)]
 (Parsons, Flack and Wagner, Acta Cryst. B69 (2013) 249-259).
;
_refine_ls_abs_structure_Flack -0.1(2)
_refine_ls_extinction_method none
_refine_ls_goodness_of_fit_ref 1.053
_refine_ls_hydrogen_treatment mixed
_refine_ls_matrix_type full
_refine_ls_number_parameters 235
_refine_ls_number_reflns 3145
_refine_ls_number_restraints 1
_refine_ls_restrained_S_all 1.053
_refine_ls_R_factor_all 0.0395
_refine_ls_R_factor_gt 0.0363
_refine_ls_shift/su_max 0.000
_refine_ls_shift/su_mean 0.000
_refine_ls_structure_factor_coef Fsqd
_refine_ls_weighting_details 'w=1/[\s^2^(Fo^2^)+(0.0470P)^2^+0.0952P] where P=(Fo^2^+2Fc^2^)/3'
_refine_ls_weighting_scheme calc
_refine_ls_wR_factor_gt 0.0911
_refine_ls_wR_factor_ref 0.0936
_reflns_Friedel_coverage 0.692
_reflns_Friedel_fraction_full 0.892
_reflns_Friedel_fraction_max 0.862
_reflns_number_gt 2966
_reflns_number_total 3145
_reflns_threshold_expression 'I > 2\s(I)'
_cod_data_source_file c9ob01057b2.cif
_cod_data_source_block 20190219pengfei-whitebottle
_cod_depositor_comments 'Adding full bibliography for 7156916.cif.'
_cod_database_code 7156916
_shelx_shelxl_version_number 2014/7
_shelx_space_group_comment
;
The symmetry employed for this shelxl refinement is uniquely defined
by the following loop, which should always be used as a source of
symmetry information in preference to the above space-group names.
They are only intended as comments.
;
_reflns_odcompleteness_completeness 99.94
_reflns_odcompleteness_iscentric 1
_reflns_odcompleteness_theta 64.99
_olex2_refinement_description
;
1. Fixed Uiso
 At 1.2 times of:
  All C(H) groups, All C(H,H) groups
 At 1.5 times of:
  All C(H,H,H) groups
2.a Ternary CH refined with riding coordinates:
 C00C(H00D)
2.b Secondary CH2 refined with riding coordinates:
 C00A(H00A,H00B), C00E(H00F,H00G), C00F(H00H,H00I)
2.c Aromatic/amide H refined with riding coordinates:
 C00B(H00C), C00D(H00E), C00G(H00J), C00H(H00K), C00J(H00L), C00K(H00M),
 C00L(H00N), C00M(H00O), C00N(H00P)
2.d Idealised Me refined as rotating group:
 C00O(H00Q,H00R,H00S)
;
_olex2_date_sample_data_collection 2019-02-19
_olex2_submission_special_instructions 'No special instructions were received'
_oxdiff_exptl_absorpt_empirical_details
;
Empirical correction (ABSPACK) includes:
- Absorption correction using spherical harmonics
- Frame scaling
;
_oxdiff_exptl_absorpt_empirical_full_max 1.489
_oxdiff_exptl_absorpt_empirical_full_min 0.642

loop_
_space_group_symop_operation_xyz
'x, y, z'
'-x, y+1/2, -z'

loop_
_atom_site_label
_atom_site_type_symbol
_atom_site_fract_x
_atom_site_fract_y
_atom_site_fract_z
_atom_site_U_iso_or_equiv
_atom_site_adp_type
_atom_site_occupancy
_atom_site_site_symmetry_order
_atom_site_calc_flag
_atom_site_refinement_flags_posn
O001 O 0.48486(17) 0.3476(4) 0.90399(8) 0.0354(4) Uani 1 1 d .
N002 N 0.12879(19) 0.4809(4) 0.75834(9) 0.0262(4) Uani 1 1 d .
N003 N 0.35471(19) 0.2762(4) 0.79252(9) 0.0242(4) Uani 1 1 d .
N004 N 0.33981(18) 0.0579(4) 0.65017(9) 0.0243(4) Uani 1 1 d .
C005 C 0.2300(2) 0.3195(4) 0.74570(11) 0.0236(4) Uani 1 1 d .
C006 C 0.3782(2) 0.4005(5) 0.86161(11) 0.0271(5) Uani 1 1 d .
C007 C 0.2696(2) 0.5945(5) 0.87510(11) 0.0263(5) Uani 1 1 d .
C008 C 0.1487(2) 0.6272(5) 0.82281(11) 0.0248(5) Uani 1 1 d .
C009 C 0.2613(2) 0.0510(5) 0.51564(12) 0.0259(5) Uani 1 1 d .
C00A C 0.4174(2) -0.0815(4) 0.71161(11) 0.0260(5) Uani 1 1 d .
H00A H 0.4985 -0.1753 0.6935 0.031 Uiso 1 1 calc R
H00B H 0.3515 -0.2017 0.7323 0.031 Uiso 1 1 calc R
C00B C 0.3396(2) 0.2663(5) 0.49957(12) 0.0286(5) Uani 1 1 d .
H00C H 0.4160 0.3206 0.5331 0.034 Uiso 1 1 calc R
C00C C 0.4749(2) 0.1058(5) 0.77171(11) 0.0259(5) Uani 1 1 d .
H00D H 0.5109 0.0091 0.8160 0.031 Uiso 1 1 calc R
C00D C 0.0480(2) 0.8193(5) 0.83508(12) 0.0297(5) Uani 1 1 d .
H00E H -0.0333 0.8435 0.8013 0.036 Uiso 1 1 calc R
C00E C 0.3040(2) -0.1044(4) 0.58492(12) 0.0275(5) Uani 1 1 d .
H00F H 0.2236 -0.2163 0.5948 0.033 Uiso 1 1 calc R
H00G H 0.3882 -0.2091 0.5763 0.033 Uiso 1 1 calc R
C00F C 0.2060(2) 0.1608(5) 0.67610(12) 0.0285(5) Uani 1 1 d .
H00H H 0.1408 0.0214 0.6857 0.034 Uiso 1 1 calc R
H00I H 0.1576 0.2640 0.6368 0.034 Uiso 1 1 calc R
C00G C 0.2880(2) 0.7504(5) 0.93825(12) 0.0291(5) Uani 1 1 d .
H00J H 0.3682 0.7255 0.9727 0.035 Uiso 1 1 calc R
C00H C 0.3065(3) 0.4019(5) 0.43454(13) 0.0335(5) Uani 1 1 d .
H00K H 0.3594 0.5473 0.4249 0.040 Uiso 1 1 calc R
C00I C 0.1889(3) 0.9405(5) 0.95006(12) 0.0306(5) Uani 1 1 d .
C00J C 0.6001(2) 0.2618(5) 0.74658(13) 0.0314(5) Uani 1 1 d .
H00L H 0.5853 0.3505 0.7019 0.038 Uiso 1 1 calc R
C00K C 0.0686(2) 0.9726(5) 0.89695(12) 0.0311(5) Uani 1 1 d .
H00M H 0.0012 1.1010 0.9039 0.037 Uiso 1 1 calc R
C00L C 0.1474(2) -0.0262(5) 0.46496(13) 0.0334(5) Uani 1 1 d .
H00N H 0.0923 -0.1684 0.4752 0.040 Uiso 1 1 calc R
C00M C 0.1154(3) 0.1076(6) 0.39900(13) 0.0385(6) Uani 1 1 d .
H00O H 0.0401 0.0524 0.3650 0.046 Uiso 1 1 calc R
C00N C 0.1939(3) 0.3202(6) 0.38380(13) 0.0366(6) Uani 1 1 d .
H00P H 0.1719 0.4094 0.3397 0.044 Uiso 1 1 calc R
C00O C 0.2074(3) 1.1097(6) 1.01750(13) 0.0412(6) Uani 1 1 d .
H00Q H 0.1442 1.0524 1.0542 0.062 Uiso 1 1 calc GR
H00R H 0.1822 1.2809 1.0033 0.062 Uiso 1 1 calc GR
H00S H 0.3074 1.1039 1.0381 0.062 Uiso 1 1 calc GR
C00P C 0.7286(3) 0.2794(7) 0.78425(18) 0.0494(8) Uani 1 1 d .
H00T H 0.807(4) 0.375(7) 0.7633(18) 0.058(10) Uiso 1 1 d .
H00U H 0.747(4) 0.203(8) 0.833(2) 0.067(11) Uiso 1 1 d .

loop_
_atom_site_aniso_label
_atom_site_aniso_U_11
_atom_site_aniso_U_22
_atom_site_aniso_U_33
_atom_site_aniso_U_23
_atom_site_aniso_U_13
_atom_site_aniso_U_12
O001 0.0309(8) 0.0453(11) 0.0285(8) -0.0039(7) -0.0068(6) 0.0097(7)
N002 0.0229(8) 0.0320(11) 0.0235(8) 0.0013(8) 0.0009(6) 0.0011(8)
N003 0.0239(8) 0.0263(11) 0.0222(8) 0.0013(8) 0.0013(6) 0.0016(8)
N004 0.0260(8) 0.0234(10) 0.0231(8) -0.0010(7) 0.0003(6) 0.0008(7)
C005 0.0214(9) 0.0263(12) 0.0231(9) 0.0017(9) 0.0013(7) -0.0014(9)
C006 0.0271(10) 0.0321(14) 0.0217(10) 0.0007(9) 0.0004(8) -0.0005(9)
C007 0.0264(10) 0.0297(13) 0.0234(9) 0.0044(9) 0.0052(8) -0.0013(9)
C008 0.0237(10) 0.0282(13) 0.0231(10) 0.0017(9) 0.0046(7) -0.0004(9)
C009 0.0255(10) 0.0269(13) 0.0255(10) -0.0038(9) 0.0044(8) 0.0020(9)
C00A 0.0283(10) 0.0222(12) 0.0274(11) 0.0015(9) 0.0015(8) 0.0010(9)
C00B 0.0261(10) 0.0278(13) 0.0314(11) -0.0040(9) -0.0004(8) -0.0017(9)
C00C 0.0254(10) 0.0263(13) 0.0256(10) 0.0006(9) -0.0001(8) 0.0046(9)
C00D 0.0255(10) 0.0364(14) 0.0274(10) 0.0017(10) 0.0027(8) 0.0033(9)
C00E 0.0300(10) 0.0240(13) 0.0285(10) -0.0027(9) 0.0024(8) -0.0005(9)
C00F 0.0241(10) 0.0357(14) 0.0253(10) -0.0026(9) -0.0001(8) 0.0002(9)
C00G 0.0296(11) 0.0350(14) 0.0228(10) 0.0015(9) 0.0028(8) 0.0016(10)
C00H 0.0332(11) 0.0326(14) 0.0348(12) 0.0027(10) 0.0037(9) -0.0029(10)
C00I 0.0359(11) 0.0317(14) 0.0253(10) 0.0004(10) 0.0087(9) -0.0001(10)
C00J 0.0278(11) 0.0304(14) 0.0366(12) -0.0079(10) 0.0062(9) 0.0011(9)
C00K 0.0300(11) 0.0320(14) 0.0324(11) 0.0021(10) 0.0094(9) 0.0074(10)
C00L 0.0309(11) 0.0374(15) 0.0318(11) -0.0039(10) 0.0018(9) -0.0067(10)
C00M 0.0315(11) 0.0523(18) 0.0303(11) -0.0017(11) -0.0051(9) -0.0058(11)
C00N 0.0357(12) 0.0451(16) 0.0287(11) 0.0044(11) 0.0003(9) 0.0011(11)
C00O 0.0491(14) 0.0417(17) 0.0330(12) -0.0074(12) 0.0048(10) 0.0103(13)
C00P 0.0277(12) 0.064(2) 0.0562(17) -0.0169(16) 0.0031(11) -0.0039(13)

loop_
_atom_type_symbol
_atom_type_description
_atom_type_scat_dispersion_real
_atom_type_scat_dispersion_imag
_atom_type_scat_source
C C 0.0181 0.0091 'International Tables Vol C Tables 4.2.6.8 and 6.1.1.4'
H H 0.0000 0.0000 'International Tables Vol C Tables 4.2.6.8 and 6.1.1.4'
N N 0.0311 0.0180 'International Tables Vol C Tables 4.2.6.8 and 6.1.1.4'
O O 0.0492 0.0322 'International Tables Vol C Tables 4.2.6.8 and 6.1.1.4'

loop_
_geom_angle_atom_site_label_1
_geom_angle_atom_site_label_2
_geom_angle_atom_site_label_3
_geom_angle
C005 N002 C008 117.66(17)
C005 N003 C006 121.40(18)
C005 N003 C00C 122.44(17)
C006 N003 C00C 116.10(16)
C00A N004 C00E 112.02(18)
C00F N004 C00A 108.40(16)
C00F N004 C00E 109.59(16)
N002 C005 N003 124.79(19)
N002 C005 C00F 116.98(17)
N003 C005 C00F 118.18(18)
O001 C006 N003 120.1(2)
O001 C006 C007 125.2(2)
N003 C006 C007 114.61(18)
C008 C007 C006 119.00(19)
C00G C007 C006 120.46(19)
C00G C007 C008 120.5(2)
N002 C008 C007 122.2(2)
N002 C008 C00D 119.26(19)
C00D C008 C007 118.5(2)
C00B C009 C00E 120.72(19)
C00B C009 C00L 118.5(2)
C00L C009 C00E 120.7(2)
N004 C00A H00A 109.8
N004 C00A H00B 109.8
N004 C00A C00C 109.22(18)
H00A C00A H00B 108.3
C00C C00A H00A 109.8
C00C C00A H00B 109.8
C009 C00B H00C 119.4
C00H C00B C009 121.2(2)
C00H C00B H00C 119.4
N003 C00C C00A 110.39(16)
N003 C00C H00D 108.3
N003 C00C C00J 109.95(19)
C00A C00C H00D 108.3
C00J C00C C00A 111.49(17)
C00J C00C H00D 108.3
C008 C00D H00E 119.9
C00K C00D C008 120.2(2)
C00K C00D H00E 119.9
N004 C00E C009 111.62(18)
N004 C00E H00F 109.3
N004 C00E H00G 109.3
C009 C00E H00F 109.3
C009 C00E H00G 109.3
H00F C00E H00G 108.0
N004 C00F C005 113.86(17)
N004 C00F H00H 108.8
N004 C00F H00I 108.8
C005 C00F H00H 108.8
C005 C00F H00I 108.8
H00H C00F H00I 107.7
C007 C00G H00J 119.5
C00I C00G C007 120.9(2)
C00I C00G H00J 119.5
C00B C00H H00K 120.1
C00B C00H C00N 119.7(2)
C00N C00H H00K 120.1
C00G C00I C00K 118.1(2)
C00G C00I C00O 121.5(2)
C00K C00I C00O 120.4(2)
C00C C00J H00L 118.2
C00P C00J C00C 123.7(3)
C00P C00J H00L 118.2
C00D C00K C00I 121.8(2)
C00D C00K H00M 119.1
C00I C00K H00M 119.1
C009 C00L H00N 119.8
C009 C00L C00M 120.4(2)
C00M C00L H00N 119.8
C00L C00M H00O 119.8
C00N C00M C00L 120.5(2)
C00N C00M H00O 119.8
C00H C00N H00P 120.1
C00M C00N C00H 119.7(2)
C00M C00N H00P 120.1
C00I C00O H00Q 109.5
C00I C00O H00R 109.5
C00I C00O H00S 109.5
H00Q C00O H00R 109.5
H00Q C00O H00S 109.5
H00R C00O H00S 109.5
C00J C00P H00T 120(2)
C00J C00P H00U 122(2)
H00T C00P H00U 119(3)

loop_
_geom_bond_atom_site_label_1
_geom_bond_atom_site_label_2
_geom_bond_distance
O001 C006 1.221(3)
N002 C005 1.291(3)
N002 C008 1.392(3)
N003 C005 1.381(2)
N003 C006 1.406(3)
N003 C00C 1.491(3)
N004 C00A 1.462(3)
N004 C00E 1.468(3)
N004 C00F 1.451(3)
C005 C00F 1.506(3)
C006 C007 1.459(3)
C007 C008 1.403(3)
C007 C00G 1.401(3)
C008 C00D 1.399(3)
C009 C00B 1.385(3)
C009 C00E 1.515(3)
C009 C00L 1.388(3)
C00A H00A 0.9700
C00A H00B 0.9700
C00A C00C 1.525(3)
C00B H00C 0.9300
C00B C00H 1.383(3)
C00C H00D 0.9800
C00C C00J 1.509(3)
C00D H00E 0.9300
C00D C00K 1.375(3)
C00E H00F 0.9700
C00E H00G 0.9700
C00F H00H 0.9700
C00F H00I 0.9700
C00G H00J 0.9300
C00G C00I 1.379(3)
C00H H00K 0.9300
C00H C00N 1.388(3)
C00I C00K 1.408(3)
C00I C00O 1.504(3)
C00J H00L 0.9300
C00J C00P 1.312(4)
C00K H00M 0.9300
C00L H00N 0.9300
C00L C00M 1.390(4)
C00M H00O 0.9300
C00M C00N 1.371(4)
C00N H00P 0.9300
C00O H00Q 0.9600
C00O H00R 0.9600
C00O H00S 0.9600
C00P H00T 0.98(4)
C00P H00U 0.97(4)

loop_
_geom_torsion_atom_site_label_1
_geom_torsion_atom_site_label_2
_geom_torsion_atom_site_label_3
_geom_torsion_atom_site_label_4
_geom_torsion
O001 C006 C007 C008 -177.2(2)
O001 C006 C007 C00G 4.6(4)
N002 C005 C00F N004 158.0(2)
N002 C008 C00D C00K -177.5(2)
N003 C005 C00F N004 -24.4(3)
N003 C006 C007 C008 4.7(3)
N003 C006 C007 C00G -173.50(19)
N003 C00C C00J C00P 111.6(3)
N004 C00A C00C N003 51.6(2)
N004 C00A C00C C00J -71.0(2)
C005 N002 C008 C007 -3.4(3)
C005 N002 C008 C00D 174.4(2)
C005 N003 C006 O001 175.5(2)
C005 N003 C006 C007 -6.3(3)
C005 N003 C00C C00A -22.2(3)
C005 N003 C00C C00J 101.2(2)
C006 N003 C005 N002 3.2(3)
C006 N003 C005 C00F -174.24(19)
C006 N003 C00C C00A 160.56(18)
C006 N003 C00C C00J -76.0(2)
C006 C007 C008 N002 -0.1(3)
C006 C007 C008 C00D -177.9(2)
C006 C007 C00G C00I 177.6(2)
C007 C008 C00D C00K 0.4(3)
C007 C00G C00I C00K 0.2(3)
C007 C00G C00I C00O -179.9(2)
C008 N002 C005 N003 1.9(3)
C008 N002 C005 C00F 179.37(19)
C008 C007 C00G C00I -0.6(3)
C008 C00D C00K C00I -0.9(4)
C009 C00B C00H C00N -0.8(4)
C009 C00L C00M C00N -1.2(4)
C00A N004 C00E C009 -164.80(17)
C00A N004 C00F C005 54.3(3)
C00A C00C C00J C00P -125.7(3)
C00B C009 C00E N004 43.0(3)
C00B C009 C00L C00M 1.2(3)
C00B C00H C00N C00M 0.8(4)
C00C N003 C005 N002 -173.9(2)
C00C N003 C005 C00F 8.7(3)
C00C N003 C006 O001 -7.2(3)
C00C N003 C006 C007 170.97(18)
C00E N004 C00A C00C 170.01(17)
C00E N004 C00F C005 176.86(18)
C00E C009 C00B C00H 176.5(2)
C00E C009 C00L C00M -175.5(2)
C00F N004 C00A C00C -68.9(2)
C00F N004 C00E C009 74.8(2)
C00G C007 C008 N002 178.1(2)
C00G C007 C008 C00D 0.3(3)
C00G C00I C00K C00D 0.6(3)
C00L C009 C00B C00H -0.2(3)
C00L C009 C00E N004 -140.3(2)
C00L C00M C00N C00H 0.2(4)
C00O C00I C00K C00D -179.4(2)
